data_7053902
loop_
_publ_author_name
'Wang, Pin-Ning'
'Yeh, Chun-Wei'
'Tsou, Chi-Hui'
'Ho, Yuh-Wen'
'Lin, Shui-Chuan'
'Suen, Maw-Cherng'

_publ_section_title
;
 Structural diversity in the self-assembly of Ag(i) complexes containing
 2,6-dimethyl-3,5-dicyano-4-(3-pyridyl)-1,4-dihydropyridine
;
_journal_issue 3
_journal_name_full 'New Journal of Chemistry'
_journal_page_first 1079
_journal_paper_doi 10.1039/c3nj01322g
_journal_volume 38
_journal_year 2014
_chemical_formula_moiety 'C28 H24 Ag N8, F6 P'
_chemical_formula_sum 'C28 H24 Ag F6 N8 P'
_chemical_formula_weight 725.39
_chemical_name_systematic
; 
 ? 
;
_space_group_IT_number 14
_symmetry_cell_setting monoclinic
_symmetry_Int_Tables_number 14
_symmetry_space_group_name_Hall '-P 2ybc'
_symmetry_space_group_name_H-M 'P 1 21/c 1'
_atom_sites_solution_hydrogens geom
_atom_sites_solution_primary direct
_atom_sites_solution_secondary difmap
_audit_creation_method SHELXL-97
_cell_angle_alpha 90.00
_cell_angle_beta 107.767(4)
_cell_angle_gamma 90.00
_cell_formula_units_Z 2
_cell_length_a 15.303(3)
_cell_length_b 7.6263(16)
_cell_length_c 15.344(3)
_cell_measurement_reflns_used 3684
_cell_measurement_temperature 294(2)
_cell_measurement_theta_max 26.012
_cell_measurement_theta_min 2.692
_cell_volume 1705.3(6)
_computing_structure_refinement 'SHELXL-97 (Sheldrick, 2008)'
_computing_structure_solution 'SHELXS-97 (Sheldrick, 2008)'
_diffrn_ambient_temperature 294(2)
_diffrn_measured_fraction_theta_full 0.990
_diffrn_measured_fraction_theta_max 0.990
_diffrn_radiation_monochromator graphite
_diffrn_radiation_source 'fine-focus sealed tube'
_diffrn_radiation_type MoK\a
_diffrn_radiation_wavelength 0.71073
_diffrn_reflns_av_R_equivalents 0.0697
_diffrn_reflns_av_sigmaI/netI 0.0466
_diffrn_reflns_limit_h_max 18
_diffrn_reflns_limit_h_min -18
_diffrn_reflns_limit_k_max 7
_diffrn_reflns_limit_k_min -9
_diffrn_reflns_limit_l_max 18
_diffrn_reflns_limit_l_min -16
_diffrn_reflns_number 9369
_diffrn_reflns_theta_full 26.18
_diffrn_reflns_theta_max 26.18
_diffrn_reflns_theta_min 1.40
_exptl_absorpt_coefficient_mu 0.700
_exptl_absorpt_correction_T_max 1.000
_exptl_absorpt_correction_T_min 0.494
_exptl_absorpt_correction_type multi-scan
_exptl_crystal_colour colorless
_exptl_crystal_density_diffrn 1.413
_exptl_crystal_density_method 'not measured'
_exptl_crystal_description parallelpiped
_exptl_crystal_F_000 728
_exptl_crystal_size_max 0.50
_exptl_crystal_size_mid 0.30
_exptl_crystal_size_min 0.23
_refine_diff_density_max 0.756
_refine_diff_density_min -0.843
_refine_diff_density_rms 0.109
_refine_ls_extinction_method none
_refine_ls_goodness_of_fit_ref 1.004
_refine_ls_hydrogen_treatment constr
_refine_ls_matrix_type full
_refine_ls_number_parameters 204
_refine_ls_number_reflns 3381
_refine_ls_number_restraints 0
_refine_ls_restrained_S_all 1.004
_refine_ls_R_factor_all 0.0807
_refine_ls_R_factor_gt 0.0640
_refine_ls_shift/su_max 0.000
_refine_ls_shift/su_mean 0.000
_refine_ls_structure_factor_coef Fsqd
_refine_ls_weighting_details 'calc w=1/[\s^2^(Fo^2^)+(0.1476P)^2^+0.0000P] where P=(Fo^2^+2Fc^2^)/3'
_refine_ls_weighting_scheme calc
_refine_ls_wR_factor_gt 0.1911
_refine_ls_wR_factor_ref 0.2100
_reflns_number_gt 2298
_reflns_number_total 3381
_reflns_threshold_expression >2sigma(I)
_cod_data_source_file c3nj01322g.txt
_cod_data_source_block 1
_cod_original_sg_symbol_H-M 'P 21/c'
_cod_database_code 7053902

loop_
_symmetry_equiv_pos_as_xyz
'x, y, z'
'-x, y+1/2, -z+1/2'
'-x, -y, -z'
'x, -y-1/2, z-1/2'

loop_
_atom_site_label
_atom_site_type_symbol
_atom_site_fract_x
_atom_site_fract_y
_atom_site_fract_z
_atom_site_U_iso_or_equiv
_atom_site_adp_type
_atom_site_occupancy
_atom_site_symmetry_multiplicity
_atom_site_calc_flag
_atom_site_refinement_flags
Ag Ag 0.5000 0.0000 0.5000 0.0771(3) Uani 1 2 d S
P P 1.0000 0.0000 1.0000 0.1085(12) Uani 1 2 d S
F1 F 0.9100(3) -0.0393(7) 1.0167(6) 0.158(2) Uani 1 1 d .
F2 F 0.9546(4) -0.0620(10) 0.8966(6) 0.199(4) Uani 1 1 d .
F3 F 0.9601(5) 0.1867(8) 0.9736(5) 0.173(2) Uani 1 1 d .
N1 N 0.6028(3) 0.0106(3) 0.6323(3) 0.0531(8) Uani 1 1 d .
N2 N 0.7689(2) 0.3127(4) 1.0212(2) 0.0543(8) Uani 1 1 d .
H2A H 0.8174 0.3364 1.0656 0.065 Uiso 1 1 calc R
N3 N 0.6110(3) 0.5953(5) 0.7404(3) 0.0793(11) Uani 1 1 d .
N4 N 0.5680(3) -0.1751(5) 0.9606(3) 0.0862(13) Uani 1 1 d .
C1 C 0.5854(2) 0.0986(4) 0.7020(2) 0.0468(8) Uani 1 1 d .
H1A H 0.5295 0.1564 0.6906 0.056 Uiso 1 1 calc R
C2 C 0.6466(2) 0.1061(4) 0.7885(2) 0.0407(7) Uani 1 1 d .
C3 C 0.7306(3) 0.0240(4) 0.8046(3) 0.0510(9) Uani 1 1 d .
H3A H 0.7741 0.0282 0.8621 0.061 Uiso 1 1 calc R
C4 C 0.7485(3) -0.0648(6) 0.7331(3) 0.0595(10) Uani 1 1 d .
H4A H 0.8047 -0.1201 0.7416 0.071 Uiso 1 1 calc R
C5 C 0.6825(3) -0.0696(6) 0.6499(3) 0.0602(10) Uani 1 1 d .
H5A H 0.6944 -0.1331 0.6030 0.072 Uiso 1 1 calc R
C6 C 0.6225(2) 0.2082(4) 0.8638(2) 0.0423(7) Uani 1 1 d .
H6A H 0.5560 0.2272 0.8449 0.051 Uiso 1 1 calc R
C7 C 0.6703(2) 0.3862(4) 0.8762(3) 0.0475(8) Uani 1 1 d .
C8 C 0.7430(3) 0.4261(5) 0.9485(3) 0.0515(8) Uani 1 1 d .
C9 C 0.7213(2) 0.1643(4) 1.0261(2) 0.0488(8) Uani 1 1 d .
C10 C 0.6504(2) 0.1140(4) 0.9540(2) 0.0461(8) Uani 1 1 d .
C11 C 0.6396(3) 0.5058(4) 0.8011(4) 0.0555(10) Uani 1 1 d .
C12 C 0.7992(3) 0.5891(6) 0.9563(4) 0.0726(12) Uani 1 1 d .
H12A H 0.7627 0.6794 0.9187 0.109 Uiso 1 1 calc R
H12B H 0.8516 0.5653 0.9362 0.109 Uiso 1 1 calc R
H12C H 0.8193 0.6272 1.0189 0.109 Uiso 1 1 calc R
C13 C 0.7527(3) 0.0692(7) 1.1158(3) 0.0689(11) Uani 1 1 d .
H13A H 0.7109 -0.0247 1.1158 0.103 Uiso 1 1 calc R
H13B H 0.7543 0.1492 1.1646 0.103 Uiso 1 1 calc R
H13C H 0.8130 0.0223 1.1246 0.103 Uiso 1 1 calc R
C14 C 0.6034(3) -0.0452(5) 0.9597(3) 0.0565(10) Uani 1 1 d .

loop_
_atom_site_aniso_label
_atom_site_aniso_U_11
_atom_site_aniso_U_22
_atom_site_aniso_U_33
_atom_site_aniso_U_23
_atom_site_aniso_U_13
_atom_site_aniso_U_12
Ag 0.1035(5) 0.0872(5) 0.0329(3) -0.00508(18) 0.0092(3) -0.0163(3)
P 0.0571(10) 0.0844(15) 0.175(4) -0.0291(14) 0.0222(15) -0.0072(9)
F1 0.091(3) 0.159(4) 0.226(7) -0.031(4) 0.051(4) -0.015(2)
F2 0.121(4) 0.206(5) 0.227(8) -0.093(6) -0.009(4) 0.043(4)
F3 0.193(4) 0.134(4) 0.204(5) 0.021(4) 0.079(4) 0.062(4)
N1 0.077(2) 0.0451(16) 0.0380(18) -0.0013(11) 0.0185(17) 0.0001(14)
N2 0.0606(17) 0.0552(17) 0.0429(16) -0.0057(14) 0.0094(14) -0.0108(14)
N3 0.092(3) 0.063(2) 0.085(3) 0.023(2) 0.030(2) 0.008(2)
N4 0.114(3) 0.071(2) 0.066(2) 0.0056(19) 0.015(2) -0.041(2)
C1 0.0572(18) 0.0418(17) 0.0400(17) 0.0012(14) 0.0129(15) 0.0003(14)
C2 0.0535(17) 0.0341(15) 0.0353(16) 0.0022(12) 0.0148(13) -0.0006(13)
C3 0.057(2) 0.053(2) 0.041(2) 0.0022(14) 0.0127(17) 0.0080(15)
C4 0.071(2) 0.058(2) 0.056(2) 0.003(2) 0.029(2) 0.0139(19)
C5 0.093(3) 0.0466(19) 0.050(2) -0.0010(18) 0.035(2) 0.006(2)
C6 0.0480(16) 0.0395(16) 0.0413(18) -0.0010(13) 0.0163(14) -0.0024(13)
C7 0.0582(19) 0.0369(16) 0.053(2) -0.0005(14) 0.0248(17) -0.0015(14)
C8 0.062(2) 0.0422(17) 0.056(2) -0.0044(17) 0.0261(18) -0.0076(16)
C9 0.065(2) 0.0446(17) 0.0376(17) -0.0018(14) 0.0166(15) -0.0024(15)
C10 0.0590(19) 0.0406(16) 0.0438(18) -0.0019(14) 0.0232(16) -0.0055(14)
C11 0.067(2) 0.044(2) 0.061(3) 0.0034(17) 0.028(2) 0.0019(16)
C12 0.085(3) 0.057(2) 0.082(3) -0.008(2) 0.033(3) -0.025(2)
C13 0.091(3) 0.073(2) 0.041(2) 0.002(2) 0.018(2) -0.009(2)
C14 0.075(2) 0.0503(19) 0.042(2) 0.0002(16) 0.0144(19) -0.0151(19)

loop_
_atom_type_symbol
_atom_type_description
_atom_type_scat_dispersion_real
_atom_type_scat_dispersion_imag
_atom_type_scat_source
C C 0.0033 0.0016 'International Tables Vol C Tables 4.2.6.8 and 6.1.1.4'
H H 0.0000 0.0000 'International Tables Vol C Tables 4.2.6.8 and 6.1.1.4'
N N 0.0061 0.0033 'International Tables Vol C Tables 4.2.6.8 and 6.1.1.4'
F F 0.0171 0.0103 'International Tables Vol C Tables 4.2.6.8 and 6.1.1.4'
P P 0.1023 0.0942 'International Tables Vol C Tables 4.2.6.8 and 6.1.1.4'
Ag Ag -0.8971 1.1015 'International Tables Vol C Tables 4.2.6.8 and 6.1.1.4'

loop_
_geom_angle_atom_site_label_1
_geom_angle_atom_site_label_2
_geom_angle_atom_site_label_3
_geom_angle
_geom_angle_site_symmetry_1
_geom_angle_site_symmetry_3
N1 Ag N1 180 . 3_656
F1 P F1 180 . 3_757
F1 P F3 94.6(3) . 3_757
F1 P F3 85.4(3) 3_757 3_757
F1 P F3 85.4(3) . .
F1 P F3 94.6(3) 3_757 .
F3 P F3 180 3_757 .
F1 P F2 88.1(4) . .
F1 P F2 91.9(4) 3_757 .
F3 P F2 90.3(3) 3_757 .
F3 P F2 89.7(3) . .
F1 P F2 91.9(4) . 3_757
F1 P F2 88.1(4) 3_757 3_757
F3 P F2 89.7(3) 3_757 3_757
F3 P F2 90.3(3) . 3_757
F2 P F2 180 . 3_757
C5 N1 C1 117.5(4) . .
C5 N1 Ag 122.6(3) . .
C1 N1 Ag 119.9(3) . .
C9 N2 C8 122.9(3) . .
C9 N2 H2A 118.6 . .
C8 N2 H2A 118.6 . .
N1 C1 C2 122.9(3) . .
N1 C1 H1A 118.5 . .
C2 C1 H1A 118.5 . .
C1 C2 C3 118.4(3) . .
C1 C2 C6 120.1(3) . .
C3 C2 C6 121.5(3) . .
C2 C3 C4 118.6(4) . .
C2 C3 H3A 120.7 . .
C4 C3 H3A 120.7 . .
C5 C4 C3 118.9(4) . .
C5 C4 H4A 120.5 . .
C3 C4 H4A 120.5 . .
N1 C5 C4 123.6(4) . .
N1 C5 H5A 118.2 . .
C4 C5 H5A 118.2 . .
C10 C6 C7 108.7(3) . .
C10 C6 C2 112.8(3) . .
C7 C6 C2 109.3(3) . .
C10 C6 H6A 108.7 . .
C7 C6 H6A 108.7 . .
C2 C6 H6A 108.7 . .
C8 C7 C11 120.3(3) . .
C8 C7 C6 123.3(3) . .
C11 C7 C6 116.0(3) . .
C7 C8 N2 119.3(3) . .
C7 C8 C12 124.4(4) . .
N2 C8 C12 116.3(4) . .
C10 C9 N2 120.2(3) . .
C10 C9 C13 124.6(3) . .
N2 C9 C13 115.2(3) . .
C9 C10 C14 119.1(3) . .
C9 C10 C6 123.4(3) . .
C14 C10 C6 117.2(3) . .
N3 C11 C7 176.2(5) . .
C8 C12 H12A 109.5 . .
C8 C12 H12B 109.5 . .
H12A C12 H12B 109.5 . .
C8 C12 H12C 109.5 . .
H12A C12 H12C 109.5 . .
H12B C12 H12C 109.5 . .
C9 C13 H13A 109.5 . .
C9 C13 H13B 109.5 . .
H13A C13 H13B 109.5 . .
C9 C13 H13C 109.5 . .
H13A C13 H13C 109.5 . .
H13B C13 H13C 109.5 . .
N4 C14 C10 176.2(5) . .

loop_
_geom_bond_atom_site_label_1
_geom_bond_atom_site_label_2
_geom_bond_distance
_geom_bond_site_symmetry_2
Ag N1 2.158(4) .
Ag N1 2.158(4) 3_656
P F1 1.506(5) .
P F1 1.506(5) 3_757
P F3 1.554(5) 3_757
P F3 1.554(5) .
P F2 1.597(7) .
P F2 1.597(7) 3_757
N1 C5 1.317(6) .
N1 C1 1.354(5) .
N2 C9 1.360(5) .
N2 C8 1.371(5) .
N2 H2A 0.8600 .
N3 C11 1.130(6) .
N4 C14 1.132(5) .
C1 C2 1.373(5) .
C1 H1A 0.9300 .
C2 C3 1.382(5) .
C2 C6 1.528(5) .
C3 C4 1.386(6) .
C3 H3A 0.9300 .
C4 C5 1.366(6) .
C4 H4A 0.9300 .
C5 H5A 0.9300 .
C6 C10 1.502(5) .
C6 C7 1.526(4) .
C6 H6A 0.9800 .
C7 C8 1.344(5) .
C7 C11 1.432(6) .
C8 C12 1.495(6) .
C9 C10 1.348(5) .
C9 C13 1.500(5) .
C10 C14 1.427(5) .
C12 H12A 0.9600 .
C12 H12B 0.9600 .
C12 H12C 0.9600 .
C13 H13A 0.9600 .
C13 H13B 0.9600 .
C13 H13C 0.9600 .
